data_4079006
loop_
_publ_author_name
'McGovern, Gregory P.'
'Hung-Low, Fernando'
'Tye, Jesse W.'
'Bradley, Christopher A.'

_publ_section_title
;
 Synthesis and Reactivity Studies of Benzo-Substituted Bis(indenyl) Iron
 and Zirconium Complexes: The Difference a Methyl Group Can Make
;
_journal_issue 10
_journal_name_full Organometallics
_journal_page_first 3865
_journal_paper_doi 10.1021/om2011563
_journal_volume 31
_journal_year 2012
_chemical_formula_sum 'C30 H38 Fe'
_chemical_formula_weight 454.45
_chemical_name_systematic
; 
 ? 
;
_space_group_IT_number 14
_symmetry_cell_setting monoclinic
_symmetry_space_group_name_Hall '-P 2ybc'
_symmetry_space_group_name_H-M 'P 1 21/c 1'
_atom_sites_solution_hydrogens geom
_atom_sites_solution_primary direct
_atom_sites_solution_secondary difmap
_audit_creation_method SHELXL-97
_cell_angle_alpha 90.00
_cell_angle_beta 116.604(3)
_cell_angle_gamma 90.00
_cell_formula_units_Z 4
_cell_length_a 17.211(6)
_cell_length_b 9.857(3)
_cell_length_c 15.771(5)
_cell_measurement_reflns_used 127
_cell_measurement_temperature 150(2)
_cell_measurement_theta_max 25.75
_cell_measurement_theta_min 1.82
_cell_volume 2392.3(13)
_computing_cell_refinement 'Bruker APEX 2'
_computing_data_collection 'Bruker APEX 2'
_computing_data_reduction 'Bruker SAINTPLUS'
_computing_molecular_graphics 'Bruker SHELXTL'
_computing_publication_material 'Bruker SHELXTL'
_computing_structure_refinement 'SHELXL-97 (Sheldrick, 1997)'
_computing_structure_solution 'SHELXS-97 (Sheldrick, 1990)'
_diffrn_ambient_temperature 150(2)
_diffrn_measured_fraction_theta_full 0.992
_diffrn_measured_fraction_theta_max 0.992
_diffrn_measurement_device_type 'CCD area detector'
_diffrn_measurement_method 'omega scans'
_diffrn_radiation_monochromator graphite
_diffrn_radiation_source 'fine-focus sealed tube'
_diffrn_radiation_type MoK\a
_diffrn_radiation_wavelength 0.71073
_diffrn_reflns_av_R_equivalents 0.0505
_diffrn_reflns_av_sigmaI/netI 0.0431
_diffrn_reflns_limit_h_max 20
_diffrn_reflns_limit_h_min -20
_diffrn_reflns_limit_k_max 12
_diffrn_reflns_limit_k_min -12
_diffrn_reflns_limit_l_max 19
_diffrn_reflns_limit_l_min -19
_diffrn_reflns_number 20970
_diffrn_reflns_theta_full 25.68
_diffrn_reflns_theta_max 25.68
_diffrn_reflns_theta_min 1.32
_exptl_absorpt_coefficient_mu 0.645
_exptl_absorpt_correction_T_max 0.8737
_exptl_absorpt_correction_T_min 0.8395
_exptl_absorpt_correction_type multi-scan
_exptl_absorpt_process_details SADABS
_exptl_crystal_colour Red
_exptl_crystal_density_diffrn 1.262
_exptl_crystal_density_method 'not measured'
_exptl_crystal_description Block
_exptl_crystal_F_000 976
_exptl_crystal_size_max 0.28
_exptl_crystal_size_mid 0.27
_exptl_crystal_size_min 0.22
_refine_diff_density_max 0.615
_refine_diff_density_min -0.717
_refine_diff_density_rms 0.071
_refine_ls_extinction_method none
_refine_ls_goodness_of_fit_ref 1.072
_refine_ls_hydrogen_treatment constr
_refine_ls_matrix_type full
_refine_ls_number_parameters 289
_refine_ls_number_reflns 4497
_refine_ls_number_restraints 0
_refine_ls_restrained_S_all 1.072
_refine_ls_R_factor_all 0.0745
_refine_ls_R_factor_gt 0.0569
_refine_ls_shift/su_max 0.000
_refine_ls_shift/su_mean 0.000
_refine_ls_structure_factor_coef Fsqd
_refine_ls_weighting_details 'calc w=1/[\s^2^(Fo^2^)+(0.0847P)^2^+5.2700P] where P=(Fo^2^+2Fc^2^)/3'
_refine_ls_weighting_scheme calc
_refine_ls_wR_factor_gt 0.1567
_refine_ls_wR_factor_ref 0.1733
_reflns_number_gt 3656
_reflns_number_total 4497
_reflns_threshold_expression >2sigma(I)
_cod_data_source_file om2011563_si_003.cif
_cod_data_source_block cb113
_cod_depositor_comments
;
The following automatic conversions were performed:

'_symmetry_cell_setting' value 'Monoclinic' changed to 'monoclinic'
according to /home/saulius/struct/CIF-dictionaries/cif_core.dic
dictionary named 'cif_core.dic' version 2.4.2 from 2011-04-26.

Automatic conversion script
Id: cif_fix_values 1891 2012-01-12 08:04:46Z andrius 
;
_cod_original_sg_symbol_H-M P2(1)/c
_cod_database_code 4079006

loop_
_symmetry_equiv_pos_as_xyz
'x, y, z'
'-x, y+1/2, -z+1/2'
'-x, -y, -z'
'x, -y-1/2, z-1/2'

loop_
_atom_site_label
_atom_site_type_symbol
_atom_site_fract_x
_atom_site_fract_y
_atom_site_fract_z
_atom_site_U_iso_or_equiv
_atom_site_adp_type
_atom_site_occupancy
_atom_site_symmetry_multiplicity
_atom_site_calc_flag
_atom_site_refinement_flags
Fe1 Fe 0.25611(4) 0.00575(6) 0.99390(5) 0.02130(19) Uani 1 1 d .
C1 C 0.3090(3) 0.1780(5) 0.9651(3) 0.0283(10) Uani 1 1 d .
C2 C 0.3166(3) 0.0627(5) 0.9133(3) 0.0282(10) Uani 1 1 d .
H2 H 0.3699 0.0273 0.9184 0.034 Uiso 1 1 calc R
C3 C 0.2323(3) 0.0090(4) 0.8530(3) 0.0256(9) Uani 1 1 d .
C4 C 0.1710(3) 0.0960(4) 0.8652(3) 0.0257(9) Uani 1 1 d .
C5 C 0.0781(3) 0.0953(5) 0.8230(4) 0.0358(12) Uani 1 1 d .
H5 H 0.0463 0.0258 0.7797 0.043 Uiso 1 1 calc R
C6 C 0.0360(3) 0.1943(6) 0.8453(4) 0.0451(14) Uani 1 1 d .
H6 H -0.0257 0.1943 0.8162 0.054 Uiso 1 1 calc R
C7 C 0.0813(4) 0.2973(5) 0.9106(4) 0.0443(14) Uani 1 1 d .
H7 H 0.0493 0.3656 0.9239 0.053 Uiso 1 1 calc R
C8 C 0.1704(3) 0.3019(5) 0.9556(4) 0.0349(11) Uani 1 1 d .
H8 H 0.2002 0.3706 1.0008 0.042 Uiso 1 1 calc R
C9 C 0.2175(3) 0.2001(4) 0.9324(3) 0.0280(10) Uani 1 1 d .
C10 C 0.3757(4) 0.2827(6) 1.0244(4) 0.0425(13) Uani 1 1 d .
H10 H 0.3565 0.3212 1.0706 0.051 Uiso 1 1 calc R
C11 C 0.3799(4) 0.4001(6) 0.9624(4) 0.0494(14) Uani 1 1 d .
H11A H 0.3974 0.3650 0.9154 0.074 Uiso 1 1 calc R
H11B H 0.4225 0.4673 1.0025 0.074 Uiso 1 1 calc R
H11C H 0.3226 0.4428 0.9299 0.074 Uiso 1 1 calc R
C12 C 0.4662(4) 0.2228(7) 1.0812(5) 0.0585(17) Uani 1 1 d .
H12A H 0.4652 0.1593 1.1285 0.088 Uiso 1 1 calc R
H12B H 0.5076 0.2959 1.1133 0.088 Uiso 1 1 calc R
H12C H 0.4839 0.1746 1.0383 0.088 Uiso 1 1 calc R
C13 C 0.2102(4) -0.1062(5) 0.7845(4) 0.0352(11) Uani 1 1 d .
H13 H 0.1670 -0.1654 0.7931 0.042 Uiso 1 1 calc R
C14 C 0.1687(4) -0.0563(6) 0.6813(4) 0.0501(15) Uani 1 1 d .
H14A H 0.1189 0.0020 0.6700 0.075 Uiso 1 1 calc R
H14B H 0.1491 -0.1344 0.6383 0.075 Uiso 1 1 calc R
H14C H 0.2117 -0.0047 0.6696 0.075 Uiso 1 1 calc R
C15 C 0.2895(4) -0.1927(6) 0.8017(4) 0.0467(14) Uani 1 1 d .
H15A H 0.3341 -0.1357 0.7971 0.070 Uiso 1 1 calc R
H15B H 0.2725 -0.2648 0.7539 0.070 Uiso 1 1 calc R
H15C H 0.3128 -0.2333 0.8651 0.070 Uiso 1 1 calc R
C16 C 0.2319(3) -0.0053(4) 1.1101(3) 0.0257(9) Uani 1 1 d .
C17 C 0.3210(3) -0.0360(4) 1.1355(3) 0.0255(9) Uani 1 1 d .
H17 H 0.3694 0.0125 1.1809 0.031 Uiso 1 1 calc R
C18 C 0.3263(3) -0.1492(4) 1.0830(3) 0.0243(9) Uani 1 1 d .
C19 C 0.2391(3) -0.1966(4) 1.0263(3) 0.0247(9) Uani 1 1 d .
C20 C 0.2052(3) -0.3071(4) 0.9632(3) 0.0290(10) Uani 1 1 d .
H20 H 0.2432 -0.3670 0.9524 0.035 Uiso 1 1 calc R
C21 C 0.1173(3) -0.3271(5) 0.9178(4) 0.0348(11) Uani 1 1 d .
H21 H 0.0943 -0.4008 0.8748 0.042 Uiso 1 1 calc R
C22 C 0.0599(3) -0.2388(5) 0.9342(4) 0.0364(12) Uani 1 1 d .
H22 H -0.0009 -0.2553 0.9022 0.044 Uiso 1 1 calc R
C23 C 0.0896(3) -0.1319(5) 0.9941(4) 0.0327(11) Uani 1 1 d .
H23 H 0.0501 -0.0738 1.0035 0.039 Uiso 1 1 calc R
C24 C 0.1808(3) -0.1073(4) 1.0430(3) 0.0255(9) Uani 1 1 d .
C25 C 0.1973(4) 0.1038(5) 1.1518(4) 0.0347(11) Uani 1 1 d .
H25 H 0.1482 0.1505 1.0982 0.042 Uiso 1 1 calc R
C26 C 0.2655(4) 0.2094(5) 1.2055(4) 0.0452(13) Uani 1 1 d .
H26A H 0.3152 0.1657 1.2574 0.068 Uiso 1 1 calc R
H26B H 0.2407 0.2778 1.2315 0.068 Uiso 1 1 calc R
H26C H 0.2848 0.2532 1.1624 0.068 Uiso 1 1 calc R
C27 C 0.1612(4) 0.0399(6) 1.2160(5) 0.0472(14) Uani 1 1 d .
H27A H 0.1162 -0.0265 1.1796 0.071 Uiso 1 1 calc R
H27B H 0.1360 0.1110 1.2396 0.071 Uiso 1 1 calc R
H27C H 0.2083 -0.0054 1.2698 0.071 Uiso 1 1 calc R
C28 C 0.4072(3) -0.2247(5) 1.0946(3) 0.0315(11) Uani 1 1 d .
H28 H 0.3991 -0.2524 1.0302 0.038 Uiso 1 1 calc R
C29 C 0.4894(3) -0.1380(6) 1.1403(5) 0.0511(15) Uani 1 1 d .
H29A H 0.4850 -0.0621 1.0983 0.077 Uiso 1 1 calc R
H29B H 0.5401 -0.1936 1.1507 0.077 Uiso 1 1 calc R
H29C H 0.4957 -0.1029 1.2012 0.077 Uiso 1 1 calc R
C30 C 0.4179(4) -0.3536(6) 1.1530(4) 0.0452(14) Uani 1 1 d .
H30A H 0.4264 -0.3288 1.2167 0.068 Uiso 1 1 calc R
H30B H 0.4686 -0.4045 1.1576 0.068 Uiso 1 1 calc R
H30C H 0.3657 -0.4099 1.1221 0.068 Uiso 1 1 calc R

loop_
_atom_site_aniso_label
_atom_site_aniso_U_11
_atom_site_aniso_U_22
_atom_site_aniso_U_33
_atom_site_aniso_U_23
_atom_site_aniso_U_13
_atom_site_aniso_U_12
Fe1 0.0181(3) 0.0185(3) 0.0251(3) -0.0002(3) 0.0076(3) 0.0005(2)
C1 0.026(2) 0.029(2) 0.028(2) 0.000(2) 0.010(2) -0.0067(19)
C2 0.023(2) 0.030(2) 0.032(2) 0.001(2) 0.013(2) -0.0006(19)
C3 0.031(2) 0.024(2) 0.023(2) 0.0016(18) 0.013(2) -0.0025(18)
C4 0.027(2) 0.021(2) 0.025(2) 0.0040(18) 0.0084(19) -0.0030(18)
C5 0.024(2) 0.035(3) 0.041(3) 0.013(2) 0.008(2) 0.001(2)
C6 0.026(3) 0.044(3) 0.061(4) 0.019(3) 0.016(3) 0.008(2)
C7 0.041(3) 0.034(3) 0.065(4) 0.022(3) 0.030(3) 0.016(2)
C8 0.046(3) 0.019(2) 0.043(3) 0.002(2) 0.023(3) 0.003(2)
C9 0.025(2) 0.021(2) 0.035(3) 0.0056(19) 0.010(2) 0.0014(18)
C10 0.042(3) 0.043(3) 0.044(3) -0.010(3) 0.021(3) -0.010(2)
C11 0.055(4) 0.039(3) 0.055(4) -0.006(3) 0.026(3) -0.010(3)
C12 0.042(3) 0.052(4) 0.060(4) 0.003(3) 0.003(3) -0.010(3)
C13 0.048(3) 0.025(2) 0.034(3) -0.003(2) 0.019(2) -0.009(2)
C14 0.068(4) 0.046(3) 0.028(3) -0.008(3) 0.014(3) -0.017(3)
C15 0.062(4) 0.039(3) 0.049(3) -0.012(3) 0.034(3) 0.000(3)
C16 0.029(2) 0.025(2) 0.027(2) 0.0008(18) 0.016(2) 0.0025(19)
C17 0.025(2) 0.024(2) 0.022(2) 0.0016(18) 0.0064(19) 0.0004(18)
C18 0.021(2) 0.024(2) 0.026(2) 0.0041(19) 0.0086(19) 0.0016(18)
C19 0.023(2) 0.022(2) 0.030(2) 0.0026(18) 0.013(2) 0.0013(17)
C20 0.035(3) 0.018(2) 0.036(3) 0.004(2) 0.017(2) 0.0017(18)
C21 0.036(3) 0.023(2) 0.039(3) 0.000(2) 0.011(2) -0.007(2)
C22 0.020(2) 0.037(3) 0.045(3) 0.009(2) 0.009(2) -0.003(2)
C23 0.021(2) 0.030(2) 0.046(3) 0.009(2) 0.015(2) 0.0036(19)
C24 0.027(2) 0.021(2) 0.030(2) 0.0036(19) 0.014(2) 0.0050(18)
C25 0.045(3) 0.030(2) 0.037(3) 0.002(2) 0.026(2) 0.008(2)
C26 0.068(4) 0.027(3) 0.047(3) -0.009(2) 0.032(3) -0.004(3)
C27 0.058(4) 0.044(3) 0.054(4) -0.005(3) 0.039(3) 0.004(3)
C28 0.028(2) 0.033(3) 0.033(3) 0.002(2) 0.013(2) 0.007(2)
C29 0.026(3) 0.047(3) 0.074(4) 0.004(3) 0.016(3) 0.005(2)
C30 0.042(3) 0.040(3) 0.052(3) 0.012(3) 0.020(3) 0.018(3)

loop_
_atom_type_symbol
_atom_type_description
_atom_type_scat_dispersion_real
_atom_type_scat_dispersion_imag
_atom_type_scat_source
C C 0.0033 0.0016 'International Tables Vol C Tables 4.2.6.8 and 6.1.1.4'
H H 0.0000 0.0000 'International Tables Vol C Tables 4.2.6.8 and 6.1.1.4'
Fe Fe 0.3463 0.8444 'International Tables Vol C Tables 4.2.6.8 and 6.1.1.4'

loop_
_geom_angle_atom_site_label_1
_geom_angle_atom_site_label_2
_geom_angle_atom_site_label_3
_geom_angle
C17 Fe1 C2 123.55(18)
C17 Fe1 C16 40.93(18)
C2 Fe1 C16 158.34(19)
C17 Fe1 C18 40.41(18)
C2 Fe1 C18 108.70(18)
C16 Fe1 C18 69.14(18)
C17 Fe1 C1 109.06(18)
C2 Fe1 C1 40.87(19)
C16 Fe1 C1 121.59(18)
C18 Fe1 C1 125.19(18)
C17 Fe1 C3 157.63(18)
C2 Fe1 C3 40.69(18)
C16 Fe1 C3 159.26(17)
C18 Fe1 C3 121.10(18)
C1 Fe1 C3 69.33(18)
C17 Fe1 C4 161.27(18)
C2 Fe1 C4 67.19(18)
C16 Fe1 C4 123.53(18)
C18 Fe1 C4 156.48(18)
C1 Fe1 C4 67.97(18)
C3 Fe1 C4 40.41(18)
C17 Fe1 C24 67.40(18)
C2 Fe1 C24 160.37(18)
C16 Fe1 C24 40.45(18)
C18 Fe1 C24 68.02(17)
C1 Fe1 C24 156.86(18)
C3 Fe1 C24 123.03(18)
C4 Fe1 C24 107.61(17)
C17 Fe1 C19 67.16(18)
C2 Fe1 C19 124.96(18)
C16 Fe1 C19 68.20(17)
C18 Fe1 C19 40.27(17)
C1 Fe1 C19 161.74(18)
C3 Fe1 C19 106.98(17)
C4 Fe1 C19 121.53(17)
C24 Fe1 C19 40.11(16)
C17 Fe1 C9 126.13(19)
C2 Fe1 C9 67.06(19)
C16 Fe1 C9 108.00(18)
C18 Fe1 C9 162.15(18)
C1 Fe1 C9 40.17(17)
C3 Fe1 C9 67.91(18)
C4 Fe1 C9 39.80(18)
C24 Fe1 C9 121.98(17)
C19 Fe1 C9 156.52(17)
C9 C1 C2 106.2(4)
C9 C1 C10 121.6(4)
C2 C1 C10 130.7(4)
C9 C1 Fe1 71.6(3)
C2 C1 Fe1 68.8(3)
C10 C1 Fe1 135.1(4)
C3 C2 C1 110.3(4)
C3 C2 Fe1 70.5(3)
C1 C2 Fe1 70.4(3)
C3 C2 H2 124.9
C1 C2 H2 124.9
Fe1 C2 H2 125.9
C2 C3 C4 106.0(4)
C2 C3 C13 128.0(4)
C4 C3 C13 125.8(4)
C2 C3 Fe1 68.8(3)
C4 C3 Fe1 70.7(2)
C13 C3 Fe1 128.9(3)
C5 C4 C9 119.0(4)
C5 C4 C3 132.0(4)
C9 C4 C3 109.0(4)
C5 C4 Fe1 126.8(3)
C9 C4 Fe1 70.8(3)
C3 C4 Fe1 68.9(2)
C6 C5 C4 119.5(5)
C6 C5 H5 120.2
C4 C5 H5 120.2
C5 C6 C7 121.6(5)
C5 C6 H6 119.2
C7 C6 H6 119.2
C8 C7 C6 121.8(5)
C8 C7 H7 119.1
C6 C7 H7 119.1
C7 C8 C9 118.2(5)
C7 C8 H8 120.9
C9 C8 H8 120.9
C4 C9 C8 119.7(4)
C4 C9 C1 108.4(4)
C8 C9 C1 131.8(4)
C4 C9 Fe1 69.4(2)
C8 C9 Fe1 127.9(3)
C1 C9 Fe1 68.3(3)
C1 C10 C12 113.0(5)
C1 C10 C11 111.0(5)
C12 C10 C11 109.8(5)
C1 C10 H10 107.6
C12 C10 H10 107.6
C11 C10 H10 107.6
C10 C11 H11A 109.5
C10 C11 H11B 109.5
H11A C11 H11B 109.5
C10 C11 H11C 109.5
H11A C11 H11C 109.5
H11B C11 H11C 109.5
C10 C12 H12A 109.5
C10 C12 H12B 109.5
H12A C12 H12B 109.5
C10 C12 H12C 109.5
H12A C12 H12C 109.5
H12B C12 H12C 109.5
C3 C13 C15 112.2(4)
C3 C13 C14 111.7(4)
C15 C13 C14 108.7(5)
C3 C13 H13 108.0
C15 C13 H13 108.0
C14 C13 H13 108.0
C13 C14 H14A 109.5
C13 C14 H14B 109.5
H14A C14 H14B 109.5
C13 C14 H14C 109.5
H14A C14 H14C 109.5
H14B C14 H14C 109.5
C13 C15 H15A 109.5
C13 C15 H15B 109.5
H15A C15 H15B 109.5
C13 C15 H15C 109.5
H15A C15 H15C 109.5
H15B C15 H15C 109.5
C17 C16 C24 106.5(4)
C17 C16 C25 127.4(4)
C24 C16 C25 125.9(4)
C17 C16 Fe1 69.0(2)
C24 C16 Fe1 71.5(2)
C25 C16 Fe1 128.7(3)
C18 C17 C16 110.1(4)
C18 C17 Fe1 70.5(3)
C16 C17 Fe1 70.1(3)
C18 C17 H17 124.9
C16 C17 H17 124.9
Fe1 C17 H17 126.1
C17 C18 C19 107.2(4)
C17 C18 C28 127.8(4)
C19 C18 C28 124.2(4)
C17 C18 Fe1 69.1(2)
C19 C18 Fe1 71.8(2)
C28 C18 Fe1 132.3(3)
C20 C19 C18 132.4(4)
C20 C19 C24 119.7(4)
C18 C19 C24 107.8(4)
C20 C19 Fe1 128.0(3)
C18 C19 Fe1 68.0(2)
C24 C19 Fe1 69.7(2)
C21 C20 C19 119.4(4)
C21 C20 H20 120.3
C19 C20 H20 120.3
C20 C21 C22 120.8(5)
C20 C21 H21 119.6
C22 C21 H21 119.6
C23 C22 C21 121.7(4)
C23 C22 H22 119.1
C21 C22 H22 119.1
C22 C23 C24 119.4(4)
C22 C23 H23 120.3
C24 C23 H23 120.3
C23 C24 C16 132.8(4)
C23 C24 C19 119.0(4)
C16 C24 C19 108.3(4)
C23 C24 Fe1 127.0(3)
C16 C24 Fe1 68.0(2)
C19 C24 Fe1 70.2(2)
C26 C25 C16 112.0(4)
C26 C25 C27 110.7(4)
C16 C25 C27 110.3(4)
C26 C25 H25 107.9
C16 C25 H25 107.9
C27 C25 H25 107.9
C25 C26 H26A 109.5
C25 C26 H26B 109.5
H26A C26 H26B 109.5
C25 C26 H26C 109.5
H26A C26 H26C 109.5
H26B C26 H26C 109.5
C25 C27 H27A 109.5
C25 C27 H27B 109.5
H27A C27 H27B 109.5
C25 C27 H27C 109.5
H27A C27 H27C 109.5
H27B C27 H27C 109.5
C18 C28 C29 112.9(4)
C18 C28 C30 109.7(4)
C29 C28 C30 110.0(4)
C18 C28 H28 108.0
C29 C28 H28 108.0
C30 C28 H28 108.0
C28 C29 H29A 109.5
C28 C29 H29B 109.5
H29A C29 H29B 109.5
C28 C29 H29C 109.5
H29A C29 H29C 109.5
H29B C29 H29C 109.5
C28 C30 H30A 109.5
C28 C30 H30B 109.5
H30A C30 H30B 109.5
C28 C30 H30C 109.5
H30A C30 H30C 109.5
H30B C30 H30C 109.5

loop_
_geom_bond_atom_site_label_1
_geom_bond_atom_site_label_2
_geom_bond_distance
Fe1 C17 2.042(5)
Fe1 C2 2.050(5)
Fe1 C16 2.057(4)
Fe1 C18 2.061(4)
Fe1 C1 2.072(5)
Fe1 C3 2.072(4)
Fe1 C4 2.096(4)
Fe1 C24 2.104(4)
Fe1 C19 2.111(4)
Fe1 C9 2.115(4)
C1 C9 1.438(6)
C1 C2 1.439(7)
C1 C10 1.515(7)
C2 C3 1.433(7)
C2 H2 0.9500
C3 C4 1.440(6)
C3 C13 1.494(6)
C4 C5 1.429(7)
C4 C9 1.434(6)
C5 C6 1.353(8)
C5 H5 0.9500
C6 C7 1.407(8)
C6 H6 0.9500
C7 C8 1.372(7)
C7 H7 0.9500
C8 C9 1.435(6)
C8 H8 0.9500
C10 C12 1.525(8)
C10 C11 1.538(8)
C10 H10 1.0000
C11 H11A 0.9800
C11 H11B 0.9800
C11 H11C 0.9800
C12 H12A 0.9800
C12 H12B 0.9800
C12 H12C 0.9800
C13 C15 1.527(8)
C13 C14 1.537(7)
C13 H13 1.0000
C14 H14A 0.9800
C14 H14B 0.9800
C14 H14C 0.9800
C15 H15A 0.9800
C15 H15B 0.9800
C15 H15C 0.9800
C16 C17 1.433(6)
C16 C24 1.439(6)
C16 C25 1.515(6)
C17 C18 1.417(6)
C17 H17 0.9500
C18 C19 1.437(6)
C18 C28 1.516(6)
C19 C20 1.414(6)
C19 C24 1.445(6)
C20 C21 1.367(7)
C20 H20 0.9500
C21 C22 1.425(7)
C21 H21 0.9500
C22 C23 1.354(8)
C22 H22 0.9500
C23 C24 1.425(6)
C23 H23 0.9500
C25 C26 1.513(8)
C25 C27 1.540(7)
C25 H25 1.0000
C26 H26A 0.9800
C26 H26B 0.9800
C26 H26C 0.9800
C27 H27A 0.9800
C27 H27B 0.9800
C27 H27C 0.9800
C28 C29 1.529(7)
C28 C30 1.531(7)
C28 H28 1.0000
C29 H29A 0.9800
C29 H29B 0.9800
C29 H29C 0.9800
C30 H30A 0.9800
C30 H30B 0.9800
C30 H30C 0.9800
